data_7211778
loop_
_publ_author_name
'Meally, Se\'an T.'
'Karotsis, Georgios'
'Brechin, Euan K.'
'Papaefstathiou, Giannis S.'
'Dunne, Peter W.'
'McArdle, Patrick'
'Jones, Leigh F.'

_publ_section_title
;
 Planar [Ni7] discs as double-bowl, pseudo metallacalix[6]arene host
 cavities
;
_journal_issue 1
_journal_name_full CrystEngComm
_journal_page_first 59
_journal_paper_doi 10.1039/b914538a
_journal_volume 12
_journal_year 2010
_chemical_formula_sum 'C57 H75 N11 Ni7 O24'
_chemical_formula_weight 1709.25
_chemical_name_common (Ni7(OH)6(L1)6)(NO3)2.3MeNO2
_chemical_name_systematic
;
?
;
_space_group_IT_number 165
_symmetry_cell_setting trigonal
_symmetry_space_group_name_Hall '-P 3 2"c'
_symmetry_space_group_name_H-M 'P -3 c 1'
_atom_sites_solution_hydrogens geom
_atom_sites_solution_primary direct
_atom_sites_solution_secondary difmap
_audit_creation_method SHELXL-97
_cell_angle_alpha 90.00
_cell_angle_beta 90.00
_cell_angle_gamma 120.00
_cell_formula_units_Z 2
_cell_length_a 13.933(2)
_cell_length_b 13.933(2)
_cell_length_c 22.742(5)
_cell_measurement_temperature 150(2)
_cell_volume 3823.4(11)
_computing_cell_refinement
;
CrysAlisPro, Oxford Diffraction Ltd.,
Version 1.171.33.41 (release 06-05-2009 CrysAlis171 .NET)
(compiled May 6 2009,17:20:42)
;
_computing_data_collection
;
CrysAlisPro, Oxford Diffraction Ltd.,
Version 1.171.33.41 (release 06-05-2009 CrysAlis171 .NET)
(compiled May 6 2009,17:20:42)
;
_computing_data_reduction
;
CrysAlisPro, Oxford Diffraction Ltd.,
Version 1.171.33.41 (release 06-05-2009 CrysAlis171 .NET)
(compiled May 6 2009,17:20:42)
;
_computing_molecular_graphics 'ORTEX (P.McArdle, 1995)'
_computing_publication_material 'SHELXL-97/2 (Sheldrick,1997)'
_computing_structure_refinement 'SHELXL-97 (Sheldrick, 1997)'
_computing_structure_solution 'SHELXS-97 (Sheldrick, 1990)'
_diffrn_ambient_temperature 150(2)
_diffrn_detector_area_resol_mean 16.1048
_diffrn_measured_fraction_theta_full 0.992
_diffrn_measured_fraction_theta_max 0.992
_diffrn_measurement_details
;
1 omega -41.00 13.00 1.0000 90.0000
omega____ theta____ kappa____ phi______ frames
- -17.2341 -77.0000 90.0000 54
2 omega 7.00 81.00 1.0000 90.0000
omega____ theta____ kappa____ phi______ frames
- 19.5778 37.0000 90.0000 74
;
_diffrn_measurement_device_type 'Xcalibur, Sapphire3'
_diffrn_measurement_method '\w scans'
_diffrn_orient_matrix_UB_11 -0.0466997139
_diffrn_orient_matrix_UB_12 -0.0455575681
_diffrn_orient_matrix_UB_13 0.0131894495
_diffrn_orient_matrix_UB_21 0.0157415404
_diffrn_orient_matrix_UB_22 0.0269490050
_diffrn_orient_matrix_UB_23 0.0276872274
_diffrn_orient_matrix_UB_31 -0.0320891875
_diffrn_orient_matrix_UB_32 0.0256188138
_diffrn_orient_matrix_UB_33 -0.0056400845
_diffrn_radiation_monochromator graphite
_diffrn_radiation_source 'Enhance (Mo) X-ray Source'
_diffrn_radiation_type 'Mo K\a'
_diffrn_radiation_wavelength 0.7107
_diffrn_reflns_av_R_equivalents 0.0283
_diffrn_reflns_av_sigmaI/netI 0.0613
_diffrn_reflns_limit_h_max 19
_diffrn_reflns_limit_h_min -10
_diffrn_reflns_limit_k_max 11
_diffrn_reflns_limit_k_min -17
_diffrn_reflns_limit_l_max 14
_diffrn_reflns_limit_l_min -30
_diffrn_reflns_number 9773
_diffrn_reflns_theta_full 25.35
_diffrn_reflns_theta_max 25.35
_diffrn_reflns_theta_min 3.0529
_exptl_absorpt_coefficient_mu 1.762
_exptl_absorpt_correction_T_max 1.00000
_exptl_absorpt_correction_T_min 0.97599
_exptl_absorpt_correction_type multi-scan
_exptl_absorpt_process_details
;
CrysAlisPro, Oxford Diffraction Ltd.,
Version 1.171.33.41 (release 06-05-2009 CrysAlis171 .NET)
(compiled May 6 2009,17:20:42)
Empirical absorption correction using spherical harmonics,
implemented in SCALE3 ABSPACK scaling algorithm.
;
_exptl_crystal_colour Green
_exptl_crystal_density_diffrn 1.485
_exptl_crystal_density_method 'not measured'
_exptl_crystal_description Block
_exptl_crystal_F_000 1764
_exptl_crystal_size_max 0.40
_exptl_crystal_size_mid 0.20
_exptl_crystal_size_min 0.15
_refine_diff_density_max 1.881
_refine_diff_density_min -0.586
_refine_diff_density_rms 0.159
_refine_ls_abs_structure_details 'Flack H D (1983), Acta Cryst. A39, 876-881'
_refine_ls_abs_structure_Flack 10(10)
_refine_ls_extinction_method none
_refine_ls_goodness_of_fit_ref 1.191
_refine_ls_hydrogen_treatment constr
_refine_ls_matrix_type full
_refine_ls_number_parameters 157
_refine_ls_number_reflns 2333
_refine_ls_number_restraints 4
_refine_ls_restrained_S_all 1.191
_refine_ls_R_factor_all 0.0640
_refine_ls_R_factor_gt 0.0502
_refine_ls_shift/su_max 0.001
_refine_ls_shift/su_mean 0.000
_refine_ls_structure_factor_coef Fsqd
_refine_ls_weighting_details 'calc w=1/[\s^2^(Fo^2^)+(0.1104P)^2^+0.0000P] where P=(Fo^2^+2Fc^2^)/3'
_refine_ls_weighting_scheme calc
_refine_ls_wR_factor_gt 0.1676
_refine_ls_wR_factor_ref 0.1725
_reflns_number_gt 1835
_reflns_number_total 2333
_reflns_threshold_expression >2sigma(I)
_cod_data_source_file b914538a.txt
_cod_data_source_block lfj54d-1
_cod_depositor_comments
;
The following automatic conversions were performed:

'_symmetry_cell_setting' value 'Trigonal' changed to 'trigonal'
according to /home/saulius/struct/CIF-dictionaries/cif_core.dic
dictionary named 'cif_core.dic' version 2.4.2 from 2011-04-26.

Automatic conversion script
Id: cif_fix_values 1891 2012-01-12 08:04:46Z andrius 
;
_cod_original_sg_symbol_H-M P-3c1
_cod_database_code 7211778

loop_
_symmetry_equiv_pos_as_xyz
'x, y, z'
'-y, x-y, z'
'-x+y, -x, z'
'y, x, -z+1/2'
'x-y, -y, -z+1/2'
'-x, -x+y, -z+1/2'
'-x, -y, -z'
'y, -x+y, -z'
'x-y, x, -z'
'-y, -x, z+1/2'
'-x+y, y, z+1/2'
'x, x-y, z+1/2'

loop_
_atom_site_label
_atom_site_type_symbol
_atom_site_fract_x
_atom_site_fract_y
_atom_site_fract_z
_atom_site_U_iso_or_equiv
_atom_site_adp_type
_atom_site_occupancy
_atom_site_symmetry_multiplicity
_atom_site_calc_flag
_atom_site_refinement_flags
Ni1 Ni 0.0000 0.0000 0.5000 0.0157(4) Uani 1 6 d S
Ni2 Ni 0.10544(5) 0.25516(5) 0.50881(3) 0.0188(3) Uani 1 1 d .
O1 O 0.1258(3) 0.1325(3) 0.54483(14) 0.0186(7) Uani 1 1 d .
O2 O 0.2396(3) 0.2769(3) 0.46571(15) 0.0199(7) Uani 1 1 d .
O3 O 0.1491(3) 0.3966(3) 0.44262(17) 0.0263(9) Uani 1 1 d .
O4 O 0.4181(5) 0.6561(5) 0.2054(3) 0.0704(16) Uani 1 1 d .
O5 O 0.156(2) 0.075(2) 0.1729(13) 0.209(11) Uiso 0.50 1 d PD
O6 O 0.066(2) 0.178(2) 0.1837(12) 0.197(11) Uiso 0.50 1 d PD
N1 N 0.3770(4) 0.1955(4) 0.4284(2) 0.0259(10) Uani 1 1 d .
N2 N 0.3333 0.6667 0.2029(4) 0.039(2) Uani 1 3 d S
N3 N 0.1255(17) 0.1389(18) 0.1949(8) 0.144(9) Uiso 0.50 1 d PD
C1 C 0.4355(6) 0.1312(6) 0.4268(3) 0.0427(16) Uani 1 1 d .
H1A H 0.4914 0.1601 0.3955 0.064 Uiso 1 1 calc R
H1B H 0.3820 0.0530 0.4190 0.064 Uiso 1 1 calc R
H1C H 0.4717 0.1378 0.4647 0.064 Uiso 1 1 calc R
C2 C 0.4055(5) 0.2703(4) 0.3898(2) 0.0278(12) Uani 1 1 d .
H2 H 0.4634 0.2810 0.3639 0.033 Uiso 1 1 calc R
C3 C 0.3580(4) 0.3417(4) 0.3814(2) 0.0243(11) Uani 1 1 d .
C4 C 0.3970(5) 0.4162(5) 0.3323(2) 0.0313(13) Uani 1 1 d .
H4 H 0.4539 0.4198 0.3078 0.038 Uiso 1 1 calc R
C5 C 0.3523(5) 0.4824(5) 0.3208(3) 0.0338(14) Uani 1 1 d .
H5 H 0.3786 0.5315 0.2881 0.041 Uiso 1 1 calc R
C6 C 0.2683(5) 0.4785(5) 0.3564(2) 0.0309(13) Uani 1 1 d .
H6 H 0.2366 0.5234 0.3478 0.037 Uiso 1 1 calc R
C7 C 0.2325(4) 0.4080(4) 0.4045(2) 0.0231(11) Uani 1 1 d .
C8 C 0.1433(5) 0.4950(4) 0.4542(3) 0.0350(14) Uani 1 1 d .
H8A H 0.2166 0.5552 0.4657 0.052 Uiso 1 1 calc R
H8B H 0.0904 0.4804 0.4861 0.052 Uiso 1 1 calc R
H8C H 0.1188 0.5164 0.4186 0.052 Uiso 1 1 calc R
C9 C 0.2764(4) 0.3394(4) 0.4180(2) 0.0196(11) Uani 1 1 d .
C10 C 0.1878(14) 0.1878(14) 0.2500 0.122(6) Uiso 1 2 d SD

loop_
_atom_site_aniso_label
_atom_site_aniso_U_11
_atom_site_aniso_U_22
_atom_site_aniso_U_33
_atom_site_aniso_U_23
_atom_site_aniso_U_13
_atom_site_aniso_U_12
Ni1 0.0138(5) 0.0138(5) 0.0196(8) 0.000 0.000 0.0069(2)
Ni2 0.0164(4) 0.0156(4) 0.0239(4) -0.0011(3) 0.0030(3) 0.0077(3)
O1 0.0160(17) 0.0160(17) 0.0210(17) -0.0006(14) 0.0002(14) 0.0059(14)
O2 0.0207(17) 0.0160(17) 0.0242(18) 0.0066(14) 0.0082(15) 0.0101(15)
O3 0.028(2) 0.0213(18) 0.035(2) 0.0042(16) 0.0059(17) 0.0163(16)
O4 0.056(3) 0.073(4) 0.086(4) 0.031(3) 0.019(3) 0.035(3)
N1 0.024(2) 0.027(2) 0.031(3) 0.004(2) 0.004(2) 0.016(2)
N2 0.036(3) 0.036(3) 0.044(5) 0.000 0.000 0.0180(15)
C1 0.045(4) 0.053(4) 0.051(4) 0.019(3) 0.020(3) 0.040(3)
C2 0.028(3) 0.026(3) 0.029(3) 0.003(2) 0.006(2) 0.013(2)
C3 0.022(3) 0.023(3) 0.026(3) -0.002(2) 0.002(2) 0.010(2)
C4 0.041(3) 0.034(3) 0.022(3) 0.001(2) 0.005(3) 0.021(3)
C5 0.046(4) 0.028(3) 0.027(3) 0.003(2) 0.007(3) 0.018(3)
C6 0.044(3) 0.026(3) 0.030(3) 0.000(2) -0.002(3) 0.022(3)
C7 0.023(3) 0.018(2) 0.026(3) -0.001(2) -0.002(2) 0.009(2)
C8 0.035(3) 0.022(3) 0.053(4) -0.003(3) 0.003(3) 0.018(3)
C9 0.021(3) 0.014(2) 0.019(2) 0.000(2) 0.000(2) 0.005(2)

loop_
_atom_type_symbol
_atom_type_description
_atom_type_scat_dispersion_real
_atom_type_scat_dispersion_imag
_atom_type_scat_source
C C 0.0033 0.0016 'International Tables Vol C Tables 4.2.6.8 and 6.1.1.4'
H H 0.0000 0.0000 'International Tables Vol C Tables 4.2.6.8 and 6.1.1.4'
N N 0.0061 0.0033 'International Tables Vol C Tables 4.2.6.8 and 6.1.1.4'
O O 0.0106 0.0060 'International Tables Vol C Tables 4.2.6.8 and 6.1.1.4'
Ni Ni 0.3393 1.1124 'International Tables Vol C Tables 4.2.6.8 and 6.1.1.4'

loop_
_geom_angle_atom_site_label_1
_geom_angle_atom_site_label_2
_geom_angle_atom_site_label_3
_geom_angle
_geom_angle_site_symmetry_1
_geom_angle_site_symmetry_3
O1 Ni1 O1 180.0 . 7_556
O1 Ni1 O1 97.82(12) . 2
O1 Ni1 O1 82.18(12) 7_556 2
O1 Ni1 O1 82.18(12) . 8_556
O1 Ni1 O1 97.82(12) 7_556 8_556
O1 Ni1 O1 180.00(16) 2 8_556
O1 Ni1 O1 97.82(12) . 3
O1 Ni1 O1 82.18(12) 7_556 3
O1 Ni1 O1 97.82(12) 2 3
O1 Ni1 O1 82.18(12) 8_556 3
O1 Ni1 O1 82.18(12) . 9_556
O1 Ni1 O1 97.82(12) 7_556 9_556
O1 Ni1 O1 82.18(12) 2 9_556
O1 Ni1 O1 97.82(12) 8_556 9_556
O1 Ni1 O1 180.00(16) 3 9_556
O2 Ni2 O2 167.34(8) 9_556 .
O2 Ni2 O1 110.14(14) 9_556 .
O2 Ni2 O1 79.17(13) . .
O2 Ni2 N1 87.82(15) 9_556 9_556
O2 Ni2 N1 99.11(16) . 9_556
O1 Ni2 N1 100.51(15) . 9_556
O2 Ni2 O1 78.40(13) 9_556 9_556
O2 Ni2 O1 94.83(14) . 9_556
O1 Ni2 O1 82.48(17) . 9_556
N1 Ni2 O1 166.05(15) 9_556 9_556
O2 Ni2 O3 96.09(14) 9_556 .
O2 Ni2 O3 73.93(13) . .
O1 Ni2 O3 152.95(13) . .
N1 Ni2 O3 86.60(16) 9_556 .
O1 Ni2 O3 96.90(13) 9_556 .
Ni2 O1 Ni1 98.02(14) . .
Ni2 O1 Ni2 98.22(13) . 8_556
Ni1 O1 Ni2 96.41(13) . 8_556
C9 O2 Ni2 130.6(3) . 8_556
C9 O2 Ni2 121.8(3) . .
Ni2 O2 Ni2 103.55(15) 8_556 .
C7 O3 C8 116.5(4) . .
C7 O3 Ni2 110.6(3) . .
C8 O3 Ni2 125.3(4) . .
N3 O5 O6 133(2) . 3
N3 O6 O5 115(2) . 2
C2 N1 C1 116.1(5) . .
C2 N1 Ni2 127.3(4) . 8_556
C1 N1 Ni2 116.6(4) . 8_556
O4 N2 O4 119.79(9) 2_665 3_565
O4 N2 O4 119.79(9) 2_665 .
O4 N2 O4 119.79(9) 3_565 .
O6 N3 O5 140(3) . .
O6 N3 C10 110(2) . .
O5 N3 C10 110(2) . .
N1 C1 H1A 109.5 . .
N1 C1 H1B 109.5 . .
H1A C1 H1B 109.5 . .
N1 C1 H1C 109.5 . .
H1A C1 H1C 109.5 . .
H1B C1 H1C 109.5 . .
N1 C2 C3 126.3(5) . .
N1 C2 H2 116.8 . .
C3 C2 H2 116.8 . .
C9 C3 C4 119.3(5) . .
C9 C3 C2 123.2(5) . .
C4 C3 C2 117.4(5) . .
C5 C4 C3 120.1(5) . .
C5 C4 H4 119.9 . .
C3 C4 H4 119.9 . .
C4 C5 C6 120.9(5) . .
C4 C5 H5 119.5 . .
C6 C5 H5 119.5 . .
C7 C6 C5 118.8(5) . .
C7 C6 H6 120.6 . .
C5 C6 H6 120.6 . .
C6 C7 O3 123.8(5) . .
C6 C7 C9 122.1(5) . .
O3 C7 C9 114.1(4) . .
O3 C8 H8A 109.5 . .
O3 C8 H8B 109.5 . .
H8A C8 H8B 109.5 . .
O3 C8 H8C 109.5 . .
H8A C8 H8C 109.5 . .
H8B C8 H8C 109.5 . .
O2 C9 C3 123.2(5) . .
O2 C9 C7 118.1(5) . .
C3 C9 C7 118.7(5) . .
N3 C10 N3 117.0(18) . 4

loop_
_geom_bond_atom_site_label_1
_geom_bond_atom_site_label_2
_geom_bond_distance
_geom_bond_site_symmetry_2
Ni1 O1 2.070(3) .
Ni1 O1 2.070(3) 7_556
Ni1 O1 2.070(3) 2
Ni1 O1 2.070(3) 8_556
Ni1 O1 2.070(3) 3
Ni1 O1 2.070(3) 9_556
Ni2 O2 1.976(3) 9_556
Ni2 O2 1.996(3) .
Ni2 O1 2.038(3) .
Ni2 N1 2.060(4) 9_556
Ni2 O1 2.089(3) 9_556
Ni2 O3 2.307(4) .
O1 Ni2 2.089(3) 8_556
O2 C9 1.323(6) .
O2 Ni2 1.976(3) 8_556
O3 C7 1.394(6) .
O3 C8 1.437(6) .
O4 N2 1.262(6) .
O5 N3 1.258(17) .
O5 O6 1.77(3) 3
O6 N3 1.224(17) .
O6 O5 1.77(3) 2
N1 C2 1.265(7) .
N1 C1 1.483(7) .
N1 Ni2 2.060(4) 8_556
N2 O4 1.262(6) 2_665
N2 O4 1.262(6) 3_565
N3 C10 1.483(17) .
C1 H1A 0.9800 .
C1 H1B 0.9800 .
C1 H1C 0.9800 .
C2 C3 1.456(7) .
C2 H2 0.9500 .
C3 C9 1.397(7) .
C3 C4 1.434(8) .
C4 C5 1.371(8) .
C4 H4 0.9500 .
C5 C6 1.402(8) .
C5 H5 0.9500 .
C6 C7 1.385(7) .
C6 H6 0.9500 .
C7 C9 1.404(7) .
C8 H8A 0.9800 .
C8 H8B 0.9800 .
C8 H8C 0.9800 .
C10 N3 1.483(17) 4
